data_7110988
loop_
_publ_author_name
'Pidwell, Andrew D.'
'Collinson, Simon R.'
'Bruce, Duncan W.'
'Coles, Simon J.'
'Hursthouse, Michael B.'
'Schr\"oder, Martin'

_publ_section_title
;
 The synthesis and properties of surfactant aza macrocycles
;
_journal_issue 11
_journal_name_full 'Chemical Communications'
_journal_page_first 955
_journal_paper_doi 10.1039/b003368p
_journal_year 2000
_chemical_formula_sum 'C18 H28 Br N3 O'
_chemical_formula_weight 382.34
_chemical_name_systematic
; 
 ? 
;
_space_group_IT_number 61
_symmetry_cell_setting orthorhombic
_symmetry_space_group_name_Hall '-P 2ac 2ab'
_symmetry_space_group_name_H-M 'P b c a'
_atom_sites_solution_hydrogens geom
_atom_sites_solution_primary direct
_atom_sites_solution_secondary difmap
_audit_creation_method SHELXL-97
_cell_angle_alpha 90.00
_cell_angle_beta 90.00
_cell_angle_gamma 90.00
_cell_formula_units_Z 8
_cell_length_a 13.352(3)
_cell_length_b 14.822(3)
_cell_length_c 18.105(4)
_cell_measurement_reflns_used 24587
_cell_measurement_temperature 150(2)
_cell_measurement_theta_max 27.49
_cell_measurement_theta_min 2.25
_cell_volume 3583.0(13)
_computing_cell_refinement 'DENZO and COLLECT'
_computing_data_reduction 'DENZO and COLLECT'
_computing_molecular_graphics 'CAMERON (Watkin and Pearce, 1995)'
_computing_structure_refinement 'SHELXL-97 (Sheldrick, 1997)'
_computing_structure_solution 'SHELXS-97 (Sheldrick, 1990)'
_diffrn_ambient_temperature 150(2)
_diffrn_detector_area_resol_mean 9.091
_diffrn_measured_fraction_theta_full 0.900
_diffrn_measured_fraction_theta_max 0.900
_diffrn_measurement_device_type 'Nonius KappaCCD'
_diffrn_measurement_method 'Phi and Omega scans'
_diffrn_radiation_monochromator graphite
_diffrn_radiation_source 'Nonius FR591 rotating anode'
_diffrn_radiation_type MoK\a
_diffrn_radiation_wavelength 0.71073
_diffrn_reflns_av_R_equivalents 0.0807
_diffrn_reflns_av_sigmaI/netI 0.0445
_diffrn_reflns_limit_h_max 17
_diffrn_reflns_limit_h_min -15
_diffrn_reflns_limit_k_max 19
_diffrn_reflns_limit_k_min -16
_diffrn_reflns_limit_l_max 20
_diffrn_reflns_limit_l_min -23
_diffrn_reflns_number 24587
_diffrn_reflns_theta_full 27.49
_diffrn_reflns_theta_max 27.49
_diffrn_reflns_theta_min 2.25
_exptl_absorpt_coefficient_mu 2.303
_exptl_absorpt_correction_T_max 0.918
_exptl_absorpt_correction_T_min 0.463
_exptl_absorpt_correction_type multi-scan
_exptl_crystal_colour colourless
_exptl_crystal_density_diffrn 1.418
_exptl_crystal_density_method 'not measured'
_exptl_crystal_description plate
_exptl_crystal_F_000 1600
_exptl_crystal_size_max 0.3
_exptl_crystal_size_mid 0.2
_exptl_crystal_size_min 0.05
_refine_diff_density_max 0.731
_refine_diff_density_min -0.939
_refine_diff_density_rms 0.085
_refine_ls_extinction_method none
_refine_ls_goodness_of_fit_ref 0.908
_refine_ls_hydrogen_treatment riding
_refine_ls_matrix_type full
_refine_ls_number_parameters 209
_refine_ls_number_reflns 4107
_refine_ls_number_restraints 0
_refine_ls_restrained_S_all 0.908
_refine_ls_R_factor_all 0.0601
_refine_ls_R_factor_gt 0.0410
_refine_ls_shift/su_max 0.000
_refine_ls_shift/su_mean 0.000
_refine_ls_structure_factor_coef Fsqd
_refine_ls_weighting_details 'w=1/[\s^2^(Fo^2^)+(0.1000P)^2^+0.0000P] where P=(Fo^2^+2Fc^2^)/3'
_refine_ls_weighting_scheme calc
_refine_ls_wR_factor_gt 0.1123
_refine_ls_wR_factor_ref 0.1283
_reflns_number_gt 3164
_reflns_number_total 4107
_reflns_threshold_expression >2sigma(I)
_cod_data_source_file b003368psup1.cif
_cod_data_source_block s92
_cod_depositor_comments
;
The following automatic conversions were performed:

'_symmetry_cell_setting' value 'Orthorhombic' changed to
'orthorhombic' according to
/home/saulius/struct/CIF-dictionaries/cif_core.dic dictionary named
'cif_core.dic' version 2.4.2 from 2011-04-26.

Automatic conversion script
Id: cif_fix_values 1891 2012-01-12 08:04:46Z andrius 

The following automatic conversions were performed:

'_refine_ls_weighting_scheme' value 'calc
w=1/[\s^2^(Fo^2^)+(0.1000P)^2^+0.0000P] where P=(Fo^2^+2Fc^2^)/3' was
changed to 'calc'. New tag '_refine_ls_weighting_details' was
created. The value of the new tag was set to
'w=1/[\s^2^(Fo^2^)+(0.1000P)^2^+0.0000P] where P=(Fo^2^+2Fc^2^)/3'.

Automatic conversion script
Id: cif_fix_values 3143 2015-03-26 13:38:13Z robertas 

The following automatic conversions were performed:

'_exptl_absorpt_correction_type' value 'multi-scans' was replaced
with the value 'multi-scan' as specified in the replacement file
'src/cod-tools/trunk/data/replacement-values/replacement_values.lst'.

Automatic conversion script
Id: cif_fix_values 5376 2017-05-30 11:51:03Z andrius 
;
_cod_original_sg_symbol_H-M Pbca
_cod_database_code 7110988

loop_
_symmetry_equiv_pos_as_xyz
'x, y, z'
'-x+1/2, -y, z+1/2'
'-x, y+1/2, -z+1/2'
'x+1/2, -y+1/2, -z'
'-x, -y, -z'
'x-1/2, y, -z-1/2'
'x, -y-1/2, z-1/2'
'-x-1/2, y-1/2, z'

loop_
_atom_site_label
_atom_site_type_symbol
_atom_site_fract_x
_atom_site_fract_y
_atom_site_fract_z
_atom_site_U_iso_or_equiv
_atom_site_adp_type
_atom_site_occupancy
_atom_site_calc_flag
_atom_site_refinement_flags
Br1 Br 0.67084(2) 0.113390(16) 0.347826(14) 0.02808(13) Uani 1 d .
O1 O 0.36868(14) -0.53120(12) 0.43143(10) 0.0311(4) Uani 1 d .
N1 N 0.43509(16) -0.10510(12) 0.38478(12) 0.0243(4) Uani 1 d .
N2 N 0.62289(15) -0.17004(12) 0.29788(12) 0.0253(4) Uani 1 d .
N3 N 0.51107(16) -0.09036(13) 0.22322(12) 0.0273(5) Uani 1 d .
C1 C 0.5158(2) -0.10415(16) 0.44100(15) 0.0294(6) Uani 1 d .
H1A H 0.4856 -0.1069 0.4897 0.035 Uiso 1 calc R
H1B H 0.5517 -0.0474 0.4374 0.035 Uiso 1 calc R
C2 C 0.59106(19) -0.18186(17) 0.43352(14) 0.0308(6) Uani 1 d .
H2A H 0.6260 -0.1888 0.4801 0.037 Uiso 1 calc R
H2B H 0.5543 -0.2372 0.4244 0.037 Uiso 1 calc R
C3 C 0.66866(18) -0.16966(19) 0.37211(16) 0.0293(6) Uani 1 d .
H3A H 0.7036 -0.1130 0.3795 0.035 Uiso 1 calc R
H3B H 0.7176 -0.2179 0.3751 0.035 Uiso 1 calc R
C4 C 0.57668(19) -0.09623(15) 0.27662(15) 0.0254(5) Uani 1 d .
H4 H 0.5920 -0.0434 0.3018 0.030 Uiso 1 calc R
C5 C 0.59504(19) -0.25640(17) 0.26436(16) 0.0302(6) Uani 1 d .
H5A H 0.5402 -0.2833 0.2917 0.036 Uiso 1 calc R
H5B H 0.6515 -0.2975 0.2661 0.036 Uiso 1 calc R
C6 C 0.5639(2) -0.24111(18) 0.18521(15) 0.0355(6) Uani 1 d .
H6A H 0.5397 -0.2972 0.1642 0.043 Uiso 1 calc R
H6B H 0.6212 -0.2213 0.1566 0.043 Uiso 1 calc R
C7 C 0.4821(2) -0.17047(18) 0.18139(16) 0.0343(6) Uani 1 d .
H7A H 0.4701 -0.1541 0.1303 0.041 Uiso 1 calc R
H7B H 0.4205 -0.1950 0.2015 0.041 Uiso 1 calc R
C8 C 0.4464(2) -0.00998(17) 0.22207(16) 0.0334(6) Uani 1 d .
H8A H 0.4148 -0.0053 0.1740 0.040 Uiso 1 calc R
H8B H 0.4875 0.0433 0.2291 0.040 Uiso 1 calc R
C9 C 0.3654(2) -0.01216(18) 0.28153(16) 0.0332(6) Uani 1 d .
H9A H 0.3245 -0.0656 0.2743 0.040 Uiso 1 calc R
H9B H 0.3224 0.0401 0.2754 0.040 Uiso 1 calc R
C10 C 0.4060(2) -0.01266(16) 0.36036(15) 0.0304(6) Uani 1 d .
H10A H 0.4640 0.0267 0.3631 0.036 Uiso 1 calc R
H10B H 0.3554 0.0109 0.3935 0.036 Uiso 1 calc R
C11 C 0.34433(19) -0.15006(18) 0.41322(16) 0.0307(6) Uani 1 d .
H11A H 0.2889 -0.1357 0.3807 0.037 Uiso 1 calc R
H11B H 0.3289 -0.1251 0.4614 0.037 Uiso 1 calc R
C12 C 0.35103(18) -0.25109(16) 0.42029(15) 0.0262(5) Uani 1 d .
C13 C 0.34661(18) -0.30605(19) 0.35759(13) 0.0260(5) Uani 1 d .
H13 H 0.3403 -0.2794 0.3113 0.031 Uiso 1 calc R
C14 C 0.3513(2) -0.39854(18) 0.36255(15) 0.0266(5) Uani 1 d .
H14 H 0.3483 -0.4338 0.3201 0.032 Uiso 1 calc R
C15 C 0.36052(18) -0.43884(16) 0.43158(14) 0.0243(5) Uani 1 d .
C16 C 0.3616(2) -0.38622(16) 0.49476(15) 0.0275(6) Uani 1 d .
H16 H 0.3652 -0.4131 0.5411 0.033 Uiso 1 calc R
C17 C 0.35717(17) -0.29253(17) 0.48840(14) 0.0277(5) Uani 1 d .
H17 H 0.3584 -0.2573 0.5309 0.033 Uiso 1 calc R
C18 C 0.3715(2) -0.57556(18) 0.50154(16) 0.0357(6) Uani 1 d .
H18A H 0.4297 -0.5563 0.5284 0.054 Uiso 1 calc R
H18B H 0.3742 -0.6397 0.4942 0.054 Uiso 1 calc R
H18C H 0.3124 -0.5605 0.5291 0.054 Uiso 1 calc R

loop_
_atom_site_aniso_label
_atom_site_aniso_U_11
_atom_site_aniso_U_22
_atom_site_aniso_U_33
_atom_site_aniso_U_23
_atom_site_aniso_U_13
_atom_site_aniso_U_12
Br1 0.02780(19) 0.02232(18) 0.03412(19) -0.00293(9) -0.00053(10) -0.00498(9)
O1 0.0320(10) 0.0214(9) 0.0397(10) 0.0013(7) 0.0033(8) -0.0027(8)
N1 0.0178(10) 0.0192(10) 0.0360(12) 0.0025(8) 0.0008(9) 0.0018(8)
N2 0.0191(10) 0.0178(10) 0.0389(12) -0.0022(8) -0.0028(9) -0.0007(8)
N3 0.0246(11) 0.0222(10) 0.0350(12) 0.0025(9) -0.0033(9) -0.0015(9)
C1 0.0263(13) 0.0267(12) 0.0350(14) -0.0025(10) -0.0004(11) -0.0010(11)
C2 0.0288(13) 0.0276(13) 0.0359(14) 0.0027(10) -0.0067(11) 0.0018(11)
C3 0.0190(12) 0.0267(13) 0.0420(14) -0.0016(11) -0.0081(11) 0.0030(10)
C4 0.0205(12) 0.0183(11) 0.0374(13) -0.0019(10) 0.0021(10) -0.0032(10)
C5 0.0249(13) 0.0192(12) 0.0465(16) -0.0055(10) -0.0021(11) 0.0013(10)
C6 0.0312(14) 0.0303(14) 0.0449(16) -0.0095(12) -0.0001(12) -0.0023(12)
C7 0.0316(14) 0.0328(14) 0.0384(15) -0.0016(11) -0.0063(12) -0.0052(12)
C8 0.0312(14) 0.0258(13) 0.0434(15) 0.0101(11) -0.0030(12) 0.0038(11)
C9 0.0228(13) 0.0248(13) 0.0518(16) 0.0096(12) -0.0013(12) 0.0050(11)
C10 0.0225(13) 0.0205(12) 0.0482(15) 0.0012(11) 0.0043(11) 0.0048(10)
C11 0.0214(12) 0.0263(13) 0.0442(15) 0.0038(12) 0.0054(11) -0.0001(11)
C12 0.0158(11) 0.0241(13) 0.0388(13) 0.0033(10) 0.0034(10) 0.0007(10)
C13 0.0192(12) 0.0305(14) 0.0284(12) 0.0041(10) 0.0026(9) -0.0007(11)
C14 0.0202(12) 0.0321(14) 0.0275(12) -0.0028(10) 0.0013(10) -0.0043(11)
C15 0.0154(11) 0.0225(12) 0.0349(13) -0.0013(10) 0.0016(10) -0.0041(10)
C16 0.0239(12) 0.0276(14) 0.0311(13) 0.0044(10) 0.0039(11) -0.0047(10)
C17 0.0212(11) 0.0309(14) 0.0310(12) -0.0039(11) 0.0034(10) -0.0042(11)
C18 0.0303(14) 0.0309(14) 0.0460(16) 0.0108(12) -0.0029(13) -0.0017(12)

loop_
_atom_type_symbol
_atom_type_description
_atom_type_scat_dispersion_real
_atom_type_scat_dispersion_imag
_atom_type_scat_source
C C 0.0033 0.0016 'International Tables Vol C Tables 4.2.6.8 and 6.1.1.4'
H H 0.0000 0.0000 'International Tables Vol C Tables 4.2.6.8 and 6.1.1.4'
N N 0.0061 0.0033 'International Tables Vol C Tables 4.2.6.8 and 6.1.1.4'
O O 0.0106 0.0060 'International Tables Vol C Tables 4.2.6.8 and 6.1.1.4'
Br Br -0.2901 2.4595 'International Tables Vol C Tables 4.2.6.8 and 6.1.1.4'

loop_
_computing_data_collection
'DENZO (Otwinowski and Minor, 1997)'
'COLLECT (Hooft, 1998)'

loop_
_geom_angle_atom_site_label_1
_geom_angle_atom_site_label_2
_geom_angle_atom_site_label_3
_geom_angle
C15 O1 C18 117.3(2)
C11 N1 C1 111.2(2)
C11 N1 C10 107.75(19)
C1 N1 C10 112.57(19)
C4 N2 C5 119.2(2)
C4 N2 C3 117.3(2)
C5 N2 C3 119.1(2)
C4 N3 C7 120.5(2)
C4 N3 C8 117.2(2)
C7 N3 C8 119.7(2)
N1 C1 C2 114.1(2)
C3 C2 C1 114.8(2)
N2 C3 C2 112.37(19)
N3 C4 N2 125.9(2)
N2 C5 C6 109.4(2)
C5 C6 C7 110.2(2)
N3 C7 C6 110.3(2)
N3 C8 C9 112.9(2)
C8 C9 C10 114.0(2)
N1 C10 C9 112.0(2)
N1 C11 C12 115.5(2)
C17 C12 C13 117.9(2)
C17 C12 C11 121.5(2)
C13 C12 C11 120.5(2)
C14 C13 C12 121.7(2)
C13 C14 C15 119.4(2)
O1 C15 C16 124.2(2)
O1 C15 C14 115.7(2)
C16 C15 C14 120.1(2)
C15 C16 C17 119.5(2)
C12 C17 C16 121.3(2)

loop_
_geom_bond_atom_site_label_1
_geom_bond_atom_site_label_2
_geom_bond_distance
O1 C15 1.373(3)
O1 C18 1.430(3)
N1 C11 1.476(3)
N1 C1 1.483(3)
N1 C10 1.491(3)
N2 C4 1.314(3)
N2 C5 1.465(3)
N2 C3 1.476(3)
N3 C4 1.308(3)
N3 C7 1.461(3)
N3 C8 1.471(3)
C1 C2 1.534(4)
C2 C3 1.531(4)
C5 C6 1.509(4)
C6 C7 1.514(4)
C8 C9 1.527(4)
C9 C10 1.527(4)
C11 C12 1.506(4)
C12 C17 1.380(4)
C12 C13 1.399(4)
C13 C14 1.375(4)
C14 C15 1.391(4)
C15 C16 1.385(4)
C16 C17 1.395(3)
